data_1558635
loop_
_publ_author_name
'Kitahara, D.'
'Arima, H.'
'Kawamata, T.'
'Sugiyama, K.'
'Mikouchi, T.'

_publ_section_title
;
 The location of Mn and Fe in axinite-(Fe) from Nandan, China determined
 by anomalous X-ray scattering (AXS)
;
_journal_name_full 'Journal of Mineralogical and Petrological Sciences'
_journal_page_first 227
_journal_page_last 235
_journal_paper_doi 10.2465/jmps.190110
_journal_volume 115
_journal_year 2020
_chemical_formula_sum 'Al1.94 B Ca2.025 Fe0.615 H Mg0.08 Mn0.33 O16 Si4'
_chemical_name_common Ca2(Fe0.565Mn0.33Mg0.08Ca0.025)(Al1.94Fe0.06)Si4BO15(OH)
_chemical_name_mineral axinite-Fe
_space_group_IT_number 2
_space_group_name_Hall '-P 1'
_space_group_name_H-M_alt 'P -1'
_cell_angle_alpha 91.708(6)
_cell_angle_beta 98.099(6)
_cell_angle_gamma 77.201(5)
_cell_formula_units_Z 2
_cell_length_a 7.1488(4)
_cell_length_b 9.1970(4)
_cell_length_c 8.9688(4)
_cell_volume 569.29(5)
_diffrn_ambient_pressure 100
_diffrn_ambient_temperature 298
_cod_data_source_file axinite.cif
_cod_data_source_block axinite-Fe
_cod_depositor_comments 'Volume number was wrong. Corrected.'
_cod_original_cell_volume 569.288842
_cod_original_formula_sum 'Ca2.025 Fe0.615 Mn0.33 Mg0.08 Al1.94 Si4 B1 O16 H1'
_cod_database_code 1558635

loop_
_space_group_symop_id
_space_group_symop_operation_xyz
1 x,y,z
2 -x,-y,-z

loop_
_atom_site_label
_atom_site_occupancy
_atom_site_fract_x
_atom_site_fract_y
_atom_site_fract_z
_atom_site_adp_type
_atom_site_U_iso_or_equiv
_atom_site_type_symbol
X1 1.0 0.74610(10) 0.34810(10) 0.39530(10) Uani 0.0096(1) Ca
X2 1.0 0.18270(10) 0.10070(10) 0.08420(10) Uani 0.0100(1) Ca
YFe 0.565 0.76830(10) 0.59070(10) 0.11220(10) Uani 0.0102(1) Fe
YMn 0.33 0.76830(10) 0.59070(10) 0.11220(10) Uani 0.0102(1) Mn
YMg 0.08 0.76830(10) 0.59070(10) 0.11220(10) Uani 0.0102(1) Mg
YCa 0.025 0.76830(10) 0.59070(10) 0.11220(10) Uani 0.0102(1) Ca
Z1Al 0.94 0.05250(10) 0.80110(10) 0.25370(10) Uani 0.0055(2) Al
Z1Fe 0.06 0.05250(10) 0.80110(10) 0.25370(10) Uani 0.0055(2) Fe
Z2 1.0 0.35190(10) 0.93620(10) 0.42100(10) Uani 0.0045(1) Al
T1 1.0 0.21150(10) 0.45020(10) 0.23500(10) Uani 0.0062(2) Si
T2 1.0 0.21930(10) 0.27470(10) 0.52360(10) Uani 0.0056(2) Si
T3 1.0 0.69950(10) 0.25580(10) 0.01160(10) Uani 0.0061(2) Si
T4 1.0 0.64130(10) 0.01920(10) 0.23020(10) Uani 0.0057(2) Si
T5 1.0 0.4615(4) 0.6349(3) 0.2866(3) Uani 0.0063(5) B
O1 1.0 0.0555(3) 0.6034(2) 0.1900(2) Uani 0.0086(4) O
O2 1.0 0.2328(3) 0.3385(2) 0.0967(2) Uani 0.0113(4) O
O3 1.0 0.4193(3) 0.4871(2) 0.3123(2) Uani 0.0083(4) O
O4 1.0 0.1364(3) 0.3735(2) 0.3708(2) Uani 0.0120(4) O
O5 1.0 0.0218(3) 0.2421(2) 0.5637(2) Uani 0.0086(4) O
O6 1.0 0.3269(3) 0.3793(2) 0.6455(2) Uani 0.0077(4) O
O7 1.0 0.3806(3) 0.1274(2) 0.4957(2) Uani 0.0071(4) O
O8 1.0 0.5371(3) 0.3436(2) 0.8770(2) Uani 0.0086(4) O
O9 1.0 0.8765(3) 0.1544(2) 0.9338(2) Uani 0.0077(4) O
O10 1.0 0.7692(3) 0.3660(2) 0.1395(2) Uani 0.0108(4) O
O11 1.0 0.6039(3) 0.1347(2) 0.0871(2) Uani 0.0114(4) O
O12 1.0 0.4365(3) 0.9816(2) 0.2439(2) Uani 0.0079(4) O
O13 1.0 0.7212(3) 0.0996(2) 0.3844(2) Uani 0.0076(4) O
O14 1.0 0.7939(3) 0.8748(2) 0.1776(2) Uani 0.0088(4) O
O15 1.0 0.3255(3) 0.7469(2) 0.3550(2) Uani 0.0065(4) O
O16 1.0 0.0972(3) 0.9955(2) 0.3228(2) Uani 0.0079(4) O
H16 1.0 0.0071 0.0404 0.3644 Uani 0.012 H

loop_
_atom_site_aniso_label
_atom_site_aniso_U_11
_atom_site_aniso_U_22
_atom_site_aniso_U_33
_atom_site_aniso_U_12
_atom_site_aniso_U_13
_atom_site_aniso_U_23
X1 0.0107(3) 0.0082(3) 0.0089(3) -0.0012(2) -0.0007(2) 0.0019(2)
X2 0.0106(3) 0.0098(3) 0.0092(3) -0.0036(2) -0.00288(2) 0.0024(2)
YFe 0.0074(2) 0.0137(2) 0.0100(2) -0.0028(2) 0.0008(2) 0.0028(2)
YMn 0.0074(2) 0.0137(2) 0.0100(2) -0.0028(2) 0.0008(2) 0.0028(2)
YMg 0.0074(2) 0.0137(2) 0.0100(2) -0.0028(2) 0.0008(2) 0.0028(2)
YCa 0.0074(2) 0.0137(2) 0.0100(2) -0.0028(2) 0.0008(2) 0.0028(2)
Z1Al 0.0059(3) 0.0059(3) 0.0050(3) -0.0016(3) 0.0007(2) 0.0004(2)
Z1Fe 0.0059(3) 0.0059(3) 0.0050(3) -0.0016(3) 0.0007(2) 0.0004(2)
Z2 0.0049(4) 0.0047(4) 0.0043(4) -0.0017(3) 0.0004(3) -0.0001(3)
T1 0.0071(3) 0.0057(3) 0.0057(3) -0.0016(3) -0.0002(2) 0.0007(2)
T2 0.0051(3) 0.0057(3) 0.0059(3) -0.0013(3) 0.0005(2) 0.0002(2)
T3 0.0064(2) 0.0065(2) 0.0051(2) -0.0009(2) 0.0006(1) 0.0012(1)
T4 0.0053(3) 0.0065(3) 0.0054(3) -0.0016(3) 0.0009(2) 0.0005(2)
T5 0.0065(13) 0.0070(13) 0.0056(13) -0.0021(10) 0.0003(9) 0.0002(9)
O1 0.0094(9) 0.0059(9) 0.0100(9) -0.0015(7) 0.0001(7) 0.0003(7)
O2 0.0138(10) 0.0099(10) 0.0103(10) -0.0026(8) 0.0020(7) -0.0020(7)
O3 0.0077(9) 0.0065(9) 0.0107(9) -0.0022(7) -0.0003(7) 0.0014(7)
O4 0.0112(10) 0.0151(10) 0.0103(10) -0.0044(8) -0.0001(7) 0.0060(7)
O5 0.0070(9) 0.0121(10) 0.0074(9) -0.0033(7) 0.0012(6) 0.0015(7)
O6 0.0054(9) 0.0079(9) 0.0099(9) -0.0025(7) -0.0001(6) -0.0021(7)
O7 0.0055(9) 0.0073(9) 0.0086(9) -0.0013(7) 0.0011(6) 0.0001(7)
O8 0.0089(9) 0.0095(9) 0.0067(9) 0.0002(7) 0.0019(7) 0.0016(7)
O9 0.0074(9) 0.0087(9) 0.0063(9) -0.0003(7) 0.0011(6) -0.0002(7)
O10 0.0122(10) 0.0127(10) 0.0076(9) -0.0033(8) 0.0004(7) -0.0016(7)
O11 0.0120(10) 0.0127(10) 0.0104(10) -0.0042(8) 0.0015(7) 0.0041(7)
O12 0.0065(9) 0.0103(9) 0.0074(9) -0.0027(7) 0.0007(6) 0.0010(7)
O13 0.0081(9) 0.0096(9) 0.0060(9) -0.0037(7) 0.0012(6) -0.0006(7)
O14 0.0081(9) 0.0109(10) 0.0073(9) -0.0013(7) 0.0016(7) -0.0011(7)
O15 0.0062(9) 0.0064(9) 0.0068(9) -0.0011(7) 0.0010(6) -0.0005(6)
O16 0.0071(9) 0.0089(9) 0.0075(9) -0.0004(7) 0.0021(7) -0.0012(7)
